data_1502258
loop_
_publ_author_name
'Zhu, Yuanxun'
'Wen, Shan'
'Yin, Guangwei'
'Hong, Deng'
'Lu, Ping'
'Wang, Yanguang'

_publ_section_title
;
 Tandem reaction of propargyl alcohol and N-sulfonylhydrazone: synthesis
 of dihydropyrazole and its utility in the preparation of
 3,3-diarylacrylonitrile.
;
_journal_issue 14
_journal_name_full 'Organic letters'
_journal_page_first 3553
_journal_page_last 3555
_journal_paper_doi 10.1021/ol201203g
_journal_volume 13
_journal_year 2011
_chemical_formula_moiety 'C28 H22 N2 O2 S'
_chemical_formula_sum 'C28 H22 N2 O2 S'
_chemical_formula_weight 450.54
_chemical_name_systematic
; 
 ? 
;
_space_group_IT_number 2
_symmetry_cell_setting triclinic
_symmetry_space_group_name_Hall '-P 1'
_symmetry_space_group_name_H-M 'P -1'
_atom_sites_solution_hydrogens geom
_atom_sites_solution_primary direct
_atom_sites_solution_secondary difmap
_audit_creation_method SHELXL-97
_cell_angle_alpha 88.426(3)
_cell_angle_beta 87.150(3)
_cell_angle_gamma 68.296(4)
_cell_formula_units_Z 4
_cell_length_a 10.7469(4)
_cell_length_b 12.9651(5)
_cell_length_c 17.9436(8)
_cell_measurement_reflns_used 7512
_cell_measurement_temperature 293(2)
_cell_measurement_theta_max 29.6354
_cell_measurement_theta_min 2.8408
_cell_volume 2319.94(17)
_computing_cell_refinement 'CrysAlis PRO (Oxford Diffraction, 2010)'
_computing_data_collection 'CrysAlis PRO'
_computing_data_reduction 'CrysAlis PRO'
_computing_molecular_graphics 'OLEX2 (Dolomanov et al., 2009)'
_computing_publication_material OLEX2
_computing_structure_refinement 'SHELXL-97 (Sheldrick, 2008)'
_computing_structure_solution 'SHELXS-97 (Sheldrick, 2008)'
_diffrn_ambient_temperature 293(2)
_diffrn_detector_area_resol_mean 10.3592
_diffrn_measured_fraction_theta_full 0.998
_diffrn_measured_fraction_theta_max 0.998
_diffrn_measurement_device_type 'Xcalibur, Atlas, Gemini ultra'
_diffrn_measurement_method '\w scans'
_diffrn_radiation_monochromator graphite
_diffrn_radiation_source 'fine-focus sealed tube'
_diffrn_radiation_type MoK\a
_diffrn_radiation_wavelength 0.71073
_diffrn_reflns_av_R_equivalents 0.0229
_diffrn_reflns_av_sigmaI/netI 0.0340
_diffrn_reflns_limit_h_max 12
_diffrn_reflns_limit_h_min -12
_diffrn_reflns_limit_k_max 15
_diffrn_reflns_limit_k_min -15
_diffrn_reflns_limit_l_max 21
_diffrn_reflns_limit_l_min -17
_diffrn_reflns_number 18089
_diffrn_reflns_theta_full 25.35
_diffrn_reflns_theta_max 25.35
_diffrn_reflns_theta_min 2.85
_exptl_absorpt_coefficient_mu 0.168
_exptl_absorpt_correction_T_max 0.9391
_exptl_absorpt_correction_T_min 0.9239
_exptl_absorpt_correction_type multi-scan
_exptl_absorpt_process_details
;
CrysAlis PRO (Oxford Diffraction, 2010) 
;
_exptl_crystal_colour yellow
_exptl_crystal_density_diffrn 1.290
_exptl_crystal_density_method 'not measured'
_exptl_crystal_description block
_exptl_crystal_F_000 944
_exptl_crystal_size_max 0.48
_exptl_crystal_size_mid 0.43
_exptl_crystal_size_min 0.38
_refine_diff_density_max 0.234
_refine_diff_density_min -0.382
_refine_diff_density_rms 0.037
_refine_ls_extinction_method none
_refine_ls_goodness_of_fit_ref 1.035
_refine_ls_hydrogen_treatment constr
_refine_ls_matrix_type full
_refine_ls_number_parameters 595
_refine_ls_number_reflns 8474
_refine_ls_number_restraints 9
_refine_ls_restrained_S_all 1.038
_refine_ls_R_factor_all 0.0646
_refine_ls_R_factor_gt 0.0434
_refine_ls_shift/su_max 0.001
_refine_ls_shift/su_mean 0.000
_refine_ls_structure_factor_coef Fsqd
_refine_ls_weighting_details 'calc w=1/[\s^2^(Fo^2^)+(0.0466P)^2^+0.4954P] where P=(Fo^2^+2Fc^2^)/3'
_refine_ls_weighting_scheme calc
_refine_ls_wR_factor_gt 0.0986
_refine_ls_wR_factor_ref 0.1093
_reflns_number_gt 6365
_reflns_number_total 8474
_reflns_threshold_expression >2sigma(I)
_cod_data_source_file ol201203g_si_002.cif
_cod_data_source_block 110221_zyx2044
_cod_depositor_comments
;
The following automatic conversions were performed:

'_symmetry_cell_setting' value 'Triclinic' changed to 'triclinic'
according to /home/saulius/struct/CIF-dictionaries/cif_core.dic
dictionary named 'cif_core.dic' version 2.4.1 from 2010-06-29.

Automatic conversion script
Id: cif_fix_values 1715 2011-07-08 13:25:40Z adriana 
;
_cod_database_code 1502258

loop_
_symmetry_equiv_pos_as_xyz
'x, y, z'
'-x, -y, -z'

loop_
_atom_site_label
_atom_site_type_symbol
_atom_site_fract_x
_atom_site_fract_y
_atom_site_fract_z
_atom_site_U_iso_or_equiv
_atom_site_adp_type
_atom_site_occupancy
_atom_site_symmetry_multiplicity
_atom_site_calc_flag
_atom_site_refinement_flags
S1 S 0.68395(4) 0.09102(4) 0.01160(3) 0.04041(13) Uani 1 1 d .
S2 S 0.18453(5) 0.60553(4) 0.49833(3) 0.04656(14) Uani 1 1 d .
O1 O 0.79396(13) 0.09912(12) 0.04856(8) 0.0532(4) Uani 1 1 d .
O2 O 0.60871(13) 0.03060(11) 0.04587(7) 0.0480(3) Uani 1 1 d .
O3 O 0.23338(16) 0.67763(12) 0.53480(9) 0.0647(4) Uani 1 1 d .
O4 O 0.07797(15) 0.57856(13) 0.53295(9) 0.0643(4) Uani 1 1 d .
N1 N 0.57392(14) 0.21713(13) 0.00064(10) 0.0468(4) Uani 1 1 d .
N2 N 0.61929(16) 0.28684(15) -0.04589(11) 0.0585(5) Uani 1 1 d .
N3 N 0.30946(16) 0.48563(13) 0.48691(9) 0.0462(4) Uani 1 1 d .
N4 N 0.41240(16) 0.48960(14) 0.43651(9) 0.0493(4) Uani 1 1 d .
C1 C 0.6548(2) 0.0462(2) -0.13294(13) 0.0652(6) Uani 1 1 d .
H1 H 0.5629 0.0810 -0.1236 0.078 Uiso 1 1 calc R
C2 C 0.7049(3) 0.0020(3) -0.20195(14) 0.0829(8) Uani 1 1 d .
H2 H 0.6468 0.0085 -0.2400 0.100 Uiso 1 1 calc R
C3 C 0.8405(3) -0.0518(2) -0.21468(15) 0.0817(8) Uani 1 1 d .
H3 H 0.8736 -0.0819 -0.2613 0.098 Uiso 1 1 calc R
C4 C 0.9273(3) -0.0614(2) -0.15929(15) 0.0738(7) Uani 1 1 d .
H4 H 1.0188 -0.0992 -0.1681 0.089 Uiso 1 1 calc R
C5 C 0.8797(2) -0.01548(19) -0.09107(12) 0.0563(6) Uani 1 1 d .
H5 H 0.9388 -0.0202 -0.0538 0.068 Uiso 1 1 calc R
C6 C 0.74362(19) 0.03788(16) -0.07780(11) 0.0432(4) Uani 1 1 d .
C7 C 0.3975(2) 0.3551(2) 0.11276(15) 0.0688(7) Uani 1 1 d .
H7 H 0.4735 0.3696 0.0977 0.083 Uiso 1 1 calc R
C8 C 0.3292(3) 0.3984(2) 0.17885(17) 0.0906(9) Uani 1 1 d .
H8 H 0.3593 0.4418 0.2082 0.109 Uiso 1 1 calc R
C9 C 0.2171(3) 0.3775(2) 0.20113(17) 0.0909(9) Uani 1 1 d .
H9 H 0.1714 0.4063 0.2458 0.109 Uiso 1 1 calc R
C10 C 0.1722(3) 0.3150(2) 0.15816(16) 0.0797(8) Uani 1 1 d .
H10 H 0.0953 0.3018 0.1732 0.096 Uiso 1 1 calc R
C11 C 0.2402(2) 0.27096(19) 0.09226(13) 0.0595(6) Uani 1 1 d .
H11 H 0.2092 0.2277 0.0634 0.071 Uiso 1 1 calc R
C12 C 0.35401(18) 0.29047(16) 0.06876(11) 0.0453(5) Uani 1 1 d .
C13 C 0.42651(17) 0.24423(16) -0.00452(11) 0.0420(4) Uani 1 1 d .
H13 H 0.4083 0.1790 -0.0190 0.050 Uiso 1 1 calc R
C14 C 0.39463(18) 0.33116(15) -0.06692(11) 0.0430(5) Uani 1 1 d .
C15 C 0.5176(2) 0.35140(18) -0.08040(13) 0.0565(6) Uani 1 1 d .
H15 H 0.5225 0.4078 -0.1122 0.068 Uiso 1 1 calc R
C16 C 0.27953(18) 0.37880(15) -0.10269(10) 0.0408(4) Uani 1 1 d .
C17 C 0.25797(18) 0.47642(16) -0.15323(11) 0.0433(5) Uani 1 1 d .
C18 C 0.2160(2) 0.47489(19) -0.22463(12) 0.0612(6) Uani 1 1 d .
H18 H 0.2008 0.4131 -0.2406 0.073 Uiso 1 1 calc R
C19 C 0.1963(3) 0.5644(2) -0.27256(14) 0.0801(8) Uani 1 1 d .
H19 H 0.1692 0.5621 -0.3207 0.096 Uiso 1 1 calc R
C20 C 0.2167(3) 0.6563(2) -0.24925(18) 0.0845(9) Uani 1 1 d .
H20 H 0.2046 0.7160 -0.2818 0.101 Uiso 1 1 calc R
C21 C 0.2548(3) 0.6605(2) -0.17827(18) 0.0758(8) Uani 1 1 d .
H21 H 0.2667 0.7237 -0.1622 0.091 Uiso 1 1 calc R
C22 C 0.2756(2) 0.57102(17) -0.13036(14) 0.0573(6) Uani 1 1 d .
H22 H 0.3019 0.5744 -0.0822 0.069 Uiso 1 1 calc R
C23 C 0.16621(17) 0.33932(15) -0.09297(10) 0.0383(4) Uani 1 1 d .
C24 C 0.03769(19) 0.41481(18) -0.07708(11) 0.0498(5) Uani 1 1 d .
H24 H 0.0218 0.4903 -0.0759 0.060 Uiso 1 1 calc R
C25 C -0.0666(2) 0.3782(2) -0.06302(13) 0.0631(6) Uani 1 1 d .
H25 H -0.1521 0.4292 -0.0512 0.076 Uiso 1 1 calc R
C26 C -0.0452(2) 0.2671(2) -0.06629(13) 0.0634(6) Uani 1 1 d .
H26 H -0.1154 0.2428 -0.0555 0.076 Uiso 1 1 calc R
C27 C 0.0798(2) 0.19252(19) -0.08552(12) 0.0558(6) Uani 1 1 d .
H27 H 0.0937 0.1177 -0.0895 0.067 Uiso 1 1 calc R
C28 C 0.18526(19) 0.22767(16) -0.09897(11) 0.0462(5) Uani 1 1 d .
H28 H 0.2698 0.1764 -0.1122 0.055 Uiso 1 1 calc R
C29 C 0.1438(2) 0.65825(17) 0.40821(12) 0.0521(5) Uani 1 1 d D
C30 C 0.1843(3) 0.7421(3) 0.38303(17) 0.0971(10) Uani 1 1 d D
H30 H 0.2295 0.7706 0.4145 0.117 Uiso 1 1 calc R
C31 C 0.1594(4) 0.7841(4) 0.3128(2) 0.1428(17) Uani 1 1 d D
H31 H 0.1846 0.8426 0.2966 0.171 Uiso 1 1 calc R
C32 C 0.0983(5) 0.7401(4) 0.2675(2) 0.1335(16) Uani 1 1 d D
H32 H 0.0830 0.7681 0.2191 0.160 Uiso 1 1 calc R
C33 C 0.0568(4) 0.6546(4) 0.2892(2) 0.1222(14) Uani 1 1 d D
H33 H 0.0151 0.6250 0.2561 0.147 Uiso 1 1 calc R
C34 C 0.0789(3) 0.6130(2) 0.36286(16) 0.0842(8) Uani 1 1 d D
H34 H 0.0504 0.5567 0.3801 0.101 Uiso 1 1 calc R
C35 C 0.4607(2) 0.39585(17) 0.40360(11) 0.0491(5) Uani 1 1 d .
H35 H 0.5349 0.3774 0.3705 0.059 Uiso 1 1 calc R
C36 C 0.39210(19) 0.32044(16) 0.42124(11) 0.0450(5) Uani 1 1 d .
C37 C 0.2896(2) 0.37810(16) 0.48357(11) 0.0453(5) Uani 1 1 d .
H37 H 0.1983 0.3894 0.4698 0.054 Uiso 1 1 calc R
C38 C 0.3225(2) 0.31586(16) 0.55698(11) 0.0469(5) Uani 1 1 d .
C39 C 0.4254(2) 0.32031(19) 0.59850(13) 0.0604(6) Uani 1 1 d .
H39 H 0.4738 0.3635 0.5818 0.072 Uiso 1 1 calc R
C40 C 0.4566(3) 0.2612(2) 0.66438(15) 0.0772(7) Uani 1 1 d .
H40 H 0.5259 0.2648 0.6920 0.093 Uiso 1 1 calc R
C41 C 0.3858(3) 0.1972(2) 0.68936(16) 0.0826(8) Uani 1 1 d .
H41 H 0.4067 0.1578 0.7341 0.099 Uiso 1 1 calc R
C42 C 0.2851(3) 0.1911(2) 0.64891(17) 0.0848(9) Uani 1 1 d .
H42 H 0.2380 0.1470 0.6657 0.102 Uiso 1 1 calc R
C43 C 0.2526(3) 0.2507(2) 0.58268(14) 0.0674(7) Uani 1 1 d .
H43 H 0.1832 0.2467 0.5554 0.081 Uiso 1 1 calc R
C44 C 0.4156(2) 0.22144(17) 0.38995(11) 0.0461(5) Uani 1 1 d .
C45 C 0.3263(2) 0.15783(17) 0.40339(11) 0.0478(5) Uani 1 1 d .
C46 C 0.1875(2) 0.2078(2) 0.39860(13) 0.0613(6) Uani 1 1 d .
H46 H 0.1492 0.2823 0.3849 0.074 Uiso 1 1 calc R
C47 C 0.1065(3) 0.1481(2) 0.41396(15) 0.0726(7) Uani 1 1 d .
H47 H 0.0140 0.1825 0.4110 0.087 Uiso 1 1 calc R
C48 C 0.1615(3) 0.0383(3) 0.43357(15) 0.0763(8) Uani 1 1 d .
H48 H 0.1063 -0.0012 0.4451 0.092 Uiso 1 1 calc R
C49 C 0.2982(3) -0.0136(2) 0.43632(14) 0.0720(7) Uani 1 1 d .
H49 H 0.3354 -0.0888 0.4484 0.086 Uiso 1 1 calc R
C50 C 0.3806(2) 0.04578(18) 0.42117(12) 0.0560(5) Uani 1 1 d .
H50 H 0.4731 0.0101 0.4230 0.067 Uiso 1 1 calc R
C51 C 0.5388(2) 0.16558(16) 0.34254(11) 0.0465(5) Uani 1 1 d .
C52 C 0.6648(2) 0.14172(18) 0.36944(13) 0.0576(6) Uani 1 1 d .
H52 H 0.6733 0.1666 0.4163 0.069 Uiso 1 1 calc R
C53 C 0.7786(3) 0.0810(2) 0.32709(18) 0.0772(8) Uani 1 1 d .
H53 H 0.8630 0.0643 0.3459 0.093 Uiso 1 1 calc R
C54 C 0.7667(3) 0.0457(2) 0.25783(19) 0.0885(10) Uani 1 1 d .
H54 H 0.8431 0.0042 0.2297 0.106 Uiso 1 1 calc R
C55 C 0.6438(4) 0.0710(2) 0.22980(14) 0.0821(9) Uani 1 1 d .
H55 H 0.6365 0.0484 0.1820 0.098 Uiso 1 1 calc R
C56 C 0.5295(3) 0.13010(19) 0.27176(12) 0.0628(6) Uani 1 1 d .
H56 H 0.4457 0.1461 0.2523 0.075 Uiso 1 1 calc R

loop_
_atom_site_aniso_label
_atom_site_aniso_U_11
_atom_site_aniso_U_22
_atom_site_aniso_U_33
_atom_site_aniso_U_23
_atom_site_aniso_U_13
_atom_site_aniso_U_12
S1 0.0296(2) 0.0401(3) 0.0488(3) 0.0025(2) -0.00785(19) -0.0091(2)
S2 0.0481(3) 0.0353(3) 0.0526(3) -0.0080(2) -0.0044(2) -0.0103(2)
O1 0.0362(7) 0.0599(10) 0.0603(9) -0.0060(7) -0.0137(6) -0.0123(7)
O2 0.0434(7) 0.0453(8) 0.0537(8) 0.0103(6) -0.0038(6) -0.0151(7)
O3 0.0696(10) 0.0477(9) 0.0732(10) -0.0197(8) -0.0182(8) -0.0142(8)
O4 0.0555(9) 0.0533(10) 0.0776(11) -0.0069(8) 0.0178(8) -0.0146(8)
N1 0.0269(8) 0.0385(10) 0.0746(11) 0.0078(8) -0.0053(7) -0.0119(7)
N2 0.0371(9) 0.0474(11) 0.0953(14) 0.0150(10) -0.0042(9) -0.0216(9)
N3 0.0459(9) 0.0340(9) 0.0555(10) -0.0009(7) 0.0032(7) -0.0118(8)
N4 0.0457(9) 0.0421(10) 0.0596(11) 0.0020(8) 0.0008(8) -0.0160(8)
C1 0.0565(13) 0.0765(17) 0.0599(15) -0.0051(12) -0.0160(11) -0.0192(13)
C2 0.106(2) 0.091(2) 0.0573(17) -0.0052(15) -0.0201(15) -0.0415(19)
C3 0.113(2) 0.079(2) 0.0580(16) -0.0148(14) 0.0237(16) -0.0438(19)
C4 0.0666(16) 0.085(2) 0.0728(18) -0.0135(14) 0.0211(14) -0.0330(15)
C5 0.0434(11) 0.0657(15) 0.0613(14) -0.0037(11) 0.0037(10) -0.0224(11)
C6 0.0396(10) 0.0419(11) 0.0501(11) 0.0035(9) -0.0045(8) -0.0172(9)
C7 0.0618(15) 0.0624(16) 0.0802(18) -0.0071(13) -0.0036(13) -0.0201(13)
C8 0.107(2) 0.0692(19) 0.084(2) -0.0179(15) -0.0081(18) -0.0168(18)
C9 0.106(2) 0.0614(19) 0.076(2) 0.0002(15) 0.0232(17) -0.0003(17)
C10 0.0707(17) 0.0626(17) 0.089(2) 0.0122(15) 0.0262(15) -0.0093(14)
C11 0.0503(12) 0.0538(14) 0.0707(15) 0.0095(11) 0.0081(11) -0.0171(11)
C12 0.0351(10) 0.0330(11) 0.0609(13) 0.0087(9) -0.0035(9) -0.0049(9)
C13 0.0263(9) 0.0348(11) 0.0646(13) 0.0071(9) -0.0064(8) -0.0109(8)
C14 0.0324(10) 0.0362(11) 0.0609(12) 0.0063(9) 0.0000(8) -0.0140(9)
C15 0.0404(11) 0.0444(13) 0.0871(16) 0.0179(11) -0.0041(11) -0.0194(10)
C16 0.0353(10) 0.0330(10) 0.0526(11) 0.0035(8) 0.0010(8) -0.0116(9)
C17 0.0349(10) 0.0355(11) 0.0567(13) 0.0070(9) 0.0024(8) -0.0108(9)
C18 0.0784(16) 0.0495(14) 0.0548(14) 0.0027(11) 0.0043(12) -0.0238(13)
C19 0.099(2) 0.078(2) 0.0560(15) 0.0200(13) 0.0037(13) -0.0266(17)
C20 0.0848(19) 0.0596(18) 0.105(2) 0.0400(16) 0.0046(17) -0.0263(15)
C21 0.0718(17) 0.0430(14) 0.116(2) 0.0184(14) -0.0107(16) -0.0262(13)
C22 0.0540(13) 0.0423(13) 0.0784(15) 0.0088(11) -0.0105(11) -0.0207(11)
C23 0.0317(9) 0.0372(11) 0.0441(11) 0.0083(8) -0.0049(8) -0.0109(8)
C24 0.0392(11) 0.0447(12) 0.0602(13) 0.0050(10) -0.0031(9) -0.0095(10)
C25 0.0314(10) 0.0771(18) 0.0744(16) 0.0041(13) 0.0035(10) -0.0135(12)
C26 0.0482(13) 0.0819(19) 0.0721(15) 0.0194(13) -0.0080(11) -0.0389(14)
C27 0.0524(13) 0.0520(14) 0.0725(15) 0.0173(11) -0.0185(11) -0.0297(12)
C28 0.0375(10) 0.0382(11) 0.0616(13) 0.0076(9) -0.0086(9) -0.0121(9)
C29 0.0459(11) 0.0457(13) 0.0589(13) -0.0039(10) -0.0114(10) -0.0088(10)
C30 0.114(2) 0.087(2) 0.103(2) 0.0431(18) -0.0415(19) -0.050(2)
C31 0.160(4) 0.157(4) 0.124(3) 0.079(3) -0.054(3) -0.072(3)
C32 0.132(4) 0.146(4) 0.083(3) 0.021(3) -0.026(2) -0.004(3)
C33 0.108(3) 0.124(3) 0.102(3) -0.038(2) -0.053(2) 0.004(3)
C34 0.0785(18) 0.0769(19) 0.090(2) -0.0183(15) -0.0336(15) -0.0150(15)
C35 0.0462(11) 0.0429(12) 0.0547(12) -0.0020(10) 0.0041(9) -0.0132(10)
C36 0.0429(11) 0.0410(12) 0.0490(12) -0.0026(9) 0.0009(9) -0.0134(9)
C37 0.0431(11) 0.0345(11) 0.0583(13) -0.0057(9) 0.0023(9) -0.0146(9)
C38 0.0470(11) 0.0310(11) 0.0571(13) -0.0063(9) 0.0123(9) -0.0093(9)
C39 0.0599(14) 0.0536(14) 0.0653(15) 0.0075(11) 0.0020(11) -0.0195(12)
C40 0.0735(17) 0.0744(19) 0.0720(17) 0.0126(14) -0.0076(13) -0.0140(15)
C41 0.093(2) 0.0571(17) 0.0755(18) 0.0210(14) 0.0143(16) -0.0061(16)
C42 0.105(2) 0.0581(17) 0.091(2) 0.0106(15) 0.0286(18) -0.0350(17)
C43 0.0743(16) 0.0589(15) 0.0742(16) -0.0039(13) 0.0165(13) -0.0330(14)
C44 0.0472(11) 0.0428(12) 0.0460(11) -0.0026(9) 0.0000(9) -0.0140(10)
C45 0.0509(12) 0.0451(12) 0.0473(12) -0.0134(9) 0.0050(9) -0.0176(10)
C46 0.0545(13) 0.0543(14) 0.0754(16) -0.0188(12) -0.0014(11) -0.0193(12)
C47 0.0559(14) 0.079(2) 0.0889(18) -0.0380(15) 0.0122(13) -0.0309(15)
C48 0.0817(19) 0.082(2) 0.0816(18) -0.0277(15) 0.0249(14) -0.0504(17)
C49 0.090(2) 0.0562(16) 0.0753(17) -0.0040(12) 0.0112(14) -0.0348(15)
C50 0.0591(13) 0.0486(14) 0.0587(13) -0.0063(10) 0.0058(10) -0.0185(11)
C51 0.0559(12) 0.0380(11) 0.0447(12) -0.0013(9) 0.0055(9) -0.0174(10)
C52 0.0565(13) 0.0513(14) 0.0658(14) -0.0046(11) 0.0071(11) -0.0218(11)
C53 0.0555(15) 0.0536(16) 0.121(2) -0.0037(16) 0.0220(15) -0.0209(13)
C54 0.100(2) 0.0556(17) 0.108(2) -0.0150(16) 0.061(2) -0.0347(17)
C55 0.131(3) 0.0658(18) 0.0532(15) -0.0127(13) 0.0338(17) -0.0441(19)
C56 0.0844(17) 0.0563(15) 0.0477(13) -0.0019(11) 0.0027(12) -0.0266(13)

loop_
_atom_type_symbol
_atom_type_description
_atom_type_scat_dispersion_real
_atom_type_scat_dispersion_imag
_atom_type_scat_source
C C 0.0033 0.0016 'International Tables Vol C Tables 4.2.6.8 and 6.1.1.4'
H H 0.0000 0.0000 'International Tables Vol C Tables 4.2.6.8 and 6.1.1.4'
N N 0.0061 0.0033 'International Tables Vol C Tables 4.2.6.8 and 6.1.1.4'
O O 0.0106 0.0060 'International Tables Vol C Tables 4.2.6.8 and 6.1.1.4'
S S 0.1246 0.1234 'International Tables Vol C Tables 4.2.6.8 and 6.1.1.4'

loop_
_geom_angle_atom_site_label_1
_geom_angle_atom_site_label_2
_geom_angle_atom_site_label_3
_geom_angle
O1 S1 O2 119.75(9)
O1 S1 N1 107.72(8)
O2 S1 N1 104.56(8)
O1 S1 C6 107.33(8)
O2 S1 C6 109.50(8)
N1 S1 C6 107.37(9)
O3 S2 O4 119.56(10)
O3 S2 N3 107.85(9)
O4 S2 N3 105.02(9)
O3 S2 C29 107.69(10)
O4 S2 C29 110.38(10)
N3 S2 C29 105.43(9)
N2 N1 C13 111.94(14)
N2 N1 S1 114.69(12)
C13 N1 S1 123.91(12)
C15 N2 N1 106.77(15)
N4 N3 C37 112.04(14)
N4 N3 S2 114.11(12)
C37 N3 S2 122.90(13)
C35 N4 N3 107.15(15)
C2 C1 C6 118.8(2)
C2 C1 H1 120.6
C6 C1 H1 120.6
C3 C2 C1 120.2(3)
C3 C2 H2 119.9
C1 C2 H2 119.9
C4 C3 C2 120.5(2)
C4 C3 H3 119.7
C2 C3 H3 119.7
C5 C4 C3 120.1(2)
C5 C4 H4 119.9
C3 C4 H4 119.9
C4 C5 C6 119.6(2)
C4 C5 H5 120.2
C6 C5 H5 120.2
C5 C6 C1 120.8(2)
C5 C6 S1 118.87(16)
C1 C6 S1 120.33(16)
C8 C7 C12 120.6(2)
C8 C7 H7 119.7
C12 C7 H7 119.7
C9 C8 C7 119.9(3)
C9 C8 H8 120.1
C7 C8 H8 120.1
C10 C9 C8 120.2(3)
C10 C9 H9 119.9
C8 C9 H9 119.9
C9 C10 C11 120.2(3)
C9 C10 H10 119.9
C11 C10 H10 119.9
C10 C11 C12 120.6(2)
C10 C11 H11 119.7
C12 C11 H11 119.7
C7 C12 C11 118.4(2)
C7 C12 C13 121.18(18)
C11 C12 C13 120.42(19)
N1 C13 C12 110.17(15)
N1 C13 C14 100.44(13)
C12 C13 C14 112.61(16)
N1 C13 H13 111.1
C12 C13 H13 111.1
C14 C13 H13 111.1
C16 C14 C15 126.92(18)
C16 C14 C13 128.74(15)
C15 C14 C13 104.34(16)
N2 C15 C14 115.89(18)
N2 C15 H15 122.1
C14 C15 H15 122.1
C14 C16 C23 122.44(16)
C14 C16 C17 121.34(16)
C23 C16 C17 116.21(16)
C18 C17 C22 118.28(19)
C18 C17 C16 119.78(18)
C22 C17 C16 121.92(19)
C17 C18 C19 120.6(2)
C17 C18 H18 119.7
C19 C18 H18 119.7
C20 C19 C18 120.1(3)
C20 C19 H19 120.0
C18 C19 H19 120.0
C21 C20 C19 120.1(2)
C21 C20 H20 120.0
C19 C20 H20 120.0
C20 C21 C22 120.1(2)
C20 C21 H21 120.0
C22 C21 H21 120.0
C21 C22 C17 120.8(2)
C21 C22 H22 119.6
C17 C22 H22 119.6
C24 C23 C28 118.50(17)
C24 C23 C16 119.74(17)
C28 C23 C16 121.76(17)
C25 C24 C23 120.2(2)
C25 C24 H24 119.9
C23 C24 H24 119.9
C26 C25 C24 120.5(2)
C26 C25 H25 119.7
C24 C25 H25 119.7
C27 C26 C25 119.76(19)
C27 C26 H26 120.1
C25 C26 H26 120.1
C26 C27 C28 120.3(2)
C26 C27 H27 119.8
C28 C27 H27 119.8
C27 C28 C23 120.53(19)
C27 C28 H28 119.7
C23 C28 H28 119.7
C30 C29 C34 121.0(2)
C30 C29 S2 118.26(18)
C34 C29 S2 120.7(2)
C31 C30 C29 121.1(3)
C31 C30 H30 119.5
C29 C30 H30 119.5
C32 C31 C30 118.8(4)
C32 C31 H31 120.6
C30 C31 H31 120.6
C31 C32 C33 122.8(4)
C31 C32 H32 118.6
C33 C32 H32 118.6
C32 C33 C34 118.4(3)
C32 C33 H33 120.8
C34 C33 H33 120.8
C29 C34 C33 117.8(3)
C29 C34 H34 121.1
C33 C34 H34 121.1
N4 C35 C36 115.54(17)
N4 C35 H35 122.2
C36 C35 H35 122.2
C44 C36 C35 127.25(18)
C44 C36 C37 128.41(17)
C35 C36 C37 104.34(16)
N3 C37 C38 110.44(16)
N3 C37 C36 100.56(14)
C38 C37 C36 111.73(16)
N3 C37 H37 111.2
C38 C37 H37 111.2
C36 C37 H37 111.2
C43 C38 C39 118.7(2)
C43 C38 C37 120.3(2)
C39 C38 C37 120.93(17)
C40 C39 C38 120.5(2)
C40 C39 H39 119.8
C38 C39 H39 119.8
C41 C40 C39 120.2(3)
C41 C40 H40 119.9
C39 C40 H40 119.9
C42 C41 C40 120.1(3)
C42 C41 H41 119.9
C40 C41 H41 119.9
C41 C42 C43 120.1(2)
C41 C42 H42 119.9
C43 C42 H42 119.9
C38 C43 C42 120.4(3)
C38 C43 H43 119.8
C42 C43 H43 119.8
C36 C44 C45 123.12(17)
C36 C44 C51 121.23(17)
C45 C44 C51 115.57(16)
C50 C45 C46 118.28(19)
C50 C45 C44 119.93(19)
C46 C45 C44 121.8(2)
C47 C46 C45 120.7(2)
C47 C46 H46 119.7
C45 C46 H46 119.7
C48 C47 C46 120.2(2)
C48 C47 H47 119.9
C46 C47 H47 119.9
C47 C48 C49 120.2(2)
C47 C48 H48 119.9
C49 C48 H48 119.9
C48 C49 C50 120.1(2)
C48 C49 H49 120.0
C50 C49 H49 120.0
C45 C50 C49 120.5(2)
C45 C50 H50 119.7
C49 C50 H50 119.7
C52 C51 C56 118.4(2)
C52 C51 C44 121.18(18)
C56 C51 C44 120.3(2)
C51 C52 C53 120.5(2)
C51 C52 H52 119.7
C53 C52 H52 119.7
C54 C53 C52 119.9(3)
C54 C53 H53 120.0
C52 C53 H53 120.0
C55 C54 C53 120.2(3)
C55 C54 H54 119.9
C53 C54 H54 119.9
C54 C55 C56 120.4(3)
C54 C55 H55 119.8
C56 C55 H55 119.8
C55 C56 C51 120.4(3)
C55 C56 H56 119.8
C51 C56 H56 119.8

loop_
_geom_bond_atom_site_label_1
_geom_bond_atom_site_label_2
_geom_bond_distance
S1 O1 1.4220(13)
S1 O2 1.4277(13)
S1 N1 1.6389(16)
S1 C6 1.758(2)
S2 O3 1.4171(14)
S2 O4 1.4258(15)
S2 N3 1.6455(17)
S2 C29 1.750(2)
N1 N2 1.413(2)
N1 C13 1.498(2)
N2 C15 1.281(3)
N3 N4 1.409(2)
N3 C37 1.490(2)
N4 C35 1.280(2)
C1 C2 1.377(3)
C1 C6 1.383(3)
C1 H1 0.9300
C2 C3 1.373(4)
C2 H2 0.9300
C3 C4 1.369(4)
C3 H3 0.9300
C4 C5 1.366(3)
C4 H4 0.9300
C5 C6 1.379(3)
C5 H5 0.9300
C7 C8 1.380(4)
C7 C12 1.381(3)
C7 H7 0.9300
C8 C9 1.368(4)
C8 H8 0.9300
C9 C10 1.359(4)
C9 H9 0.9300
C10 C11 1.379(3)
C10 H10 0.9300
C11 C12 1.382(3)
C11 H11 0.9300
C12 C13 1.514(3)
C13 C14 1.525(3)
C13 H13 0.9800
C14 C16 1.347(3)
C14 C15 1.447(3)
C15 H15 0.9300
C16 C23 1.487(2)
C16 C17 1.490(3)
C17 C18 1.382(3)
C17 C22 1.384(3)
C18 C19 1.383(3)
C18 H18 0.9300
C19 C20 1.369(4)
C19 H19 0.9300
C20 C21 1.366(4)
C20 H20 0.9300
C21 C22 1.381(3)
C21 H21 0.9300
C22 H22 0.9300
C23 C24 1.387(3)
C23 C28 1.391(3)
C24 C25 1.380(3)
C24 H24 0.9300
C25 C26 1.374(3)
C25 H25 0.9300
C26 C27 1.367(3)
C26 H26 0.9300
C27 C28 1.378(3)
C27 H27 0.9300
C28 H28 0.9300
C29 C30 1.370(3)
C29 C34 1.370(3)
C30 C31 1.358(4)
C30 H30 0.9300
C31 C32 1.332(5)
C31 H31 0.9300
C32 C33 1.381(5)
C32 H32 0.9300
C33 C34 1.411(4)
C33 H33 0.9300
C34 H34 0.9300
C35 C36 1.446(3)
C35 H35 0.9300
C36 C44 1.346(3)
C36 C37 1.529(3)
C37 C38 1.513(3)
C37 H37 0.9800
C38 C43 1.380(3)
C38 C39 1.383(3)
C39 C40 1.377(3)
C39 H39 0.9300
C40 C41 1.372(4)
C40 H40 0.9300
C41 C42 1.359(4)
C41 H41 0.9300
C42 C43 1.386(4)
C42 H42 0.9300
C43 H43 0.9300
C44 C45 1.487(3)
C44 C51 1.488(3)
C45 C50 1.385(3)
C45 C46 1.396(3)
C46 C47 1.378(3)
C46 H46 0.9300
C47 C48 1.367(4)
C47 H47 0.9300
C48 C49 1.373(4)
C48 H48 0.9300
C49 C50 1.386(3)
C49 H49 0.9300
C50 H50 0.9300
C51 C52 1.381(3)
C51 C56 1.383(3)
C52 C53 1.387(3)
C52 H52 0.9300
C53 C54 1.364(4)
C53 H53 0.9300
C54 C55 1.358(4)
C54 H54 0.9300
C55 C56 1.380(4)
C55 H55 0.9300
C56 H56 0.9300
